data_1558553
loop_
_publ_author_name
'Luo, Weiwei'
'Sun, Zhicheng'
'Fernando, E. H. Nisala'
'Nesterov, Vladimir'
'Cundari, Thomas R.'
'Wang, Hong'

_publ_section_title
;
 Formal Oxo- and Aza-[3+2] Reactions of \a-Enaminones and Quinones: A
 Double Divergent Process and the Roles of Chiral Phosphoric Acid and
 Molecular Sieves
;
_journal_name_full 'Chemical Science'
_journal_paper_doi 10.1039/D0SC02078H
_journal_year 2020
_chemical_absolute_configuration rmad
_chemical_formula_moiety 'C14 H14 O6'
_chemical_formula_sum 'C14 H14 O6'
_chemical_formula_weight 278.25
_space_group_crystal_system orthorhombic
_space_group_IT_number 19
_space_group_name_Hall 'P 2ac 2ab'
_space_group_name_H-M_alt 'P 21 21 21'
_atom_sites_solution_hydrogens geom
_atom_sites_solution_primary dual
_audit_creation_date 2019-06-04
_audit_creation_method
;
Olex2 1.2-ac3
(compiled 2017.01.05 svn.r3372 for Rigaku Oxford Diffraction, GUI svn.r5289)
;
_audit_update_record
;
2019-06-05 deposited with the CCDC.	2020-07-08 downloaded from the CCDC.
;
_cell_angle_alpha 90
_cell_angle_beta 90
_cell_angle_gamma 90
_cell_formula_units_Z 8
_cell_length_a 7.17307(3)
_cell_length_b 9.46902(5)
_cell_length_c 36.9162(2)
_cell_measurement_reflns_used 37812
_cell_measurement_temperature 100.00(10)
_cell_measurement_theta_max 77.4330
_cell_measurement_theta_min 3.6050
_cell_volume 2507.42(2)
_computing_cell_refinement 'CrysAlisPro 1.171.40.53 (Rigaku OD, 2019)'
_computing_data_collection 'CrysAlisPro 1.171.40.53 (Rigaku OD, 2019)'
_computing_data_reduction 'CrysAlisPro 1.171.40.53 (Rigaku OD, 2019)'
_computing_molecular_graphics 'Olex2 (Dolomanov et al., 2009)'
_computing_publication_material 'Olex2 (Dolomanov et al., 2009)'
_computing_structure_refinement 'ShelXL (Sheldrick, 2015)'
_computing_structure_solution 'ShelXT (Sheldrick, 2015)'
_diffrn_ambient_environment N~2~
_diffrn_ambient_temperature 100.00(10)
_diffrn_detector 'CCD plate'
_diffrn_detector_area_resol_mean 10.0000
_diffrn_detector_type HyPix
_diffrn_measured_fraction_theta_full 1.000
_diffrn_measured_fraction_theta_max 1.000
_diffrn_measurement_details
;
List of Runs (angles in degrees, time in seconds):

  # Type    Start    End  Width  t~exp~   \w     \q     \k     \f   Frames
#--------------------------------------------------------------------------
  1  \w     11.00 116.00   0.50    0.50    --   39.20  57.00  60.00  210
  2  \w    102.00 178.00   0.50    0.50    --  116.00 104.00 140.00  152
  3  \w     99.00 178.00   0.50    0.50    --  116.00 111.00 120.00  158
  4  \w     85.00 178.00   0.50    0.50    --  116.00  77.00  30.00  186
  5  \w     99.00 178.00   0.50    0.50    --  116.00 111.00-120.00  158
  6  \w     99.00 178.00   0.50    0.50    --  116.00 111.00-180.00  158
  7  \w     99.00 178.00   0.50    0.50    --  116.00 111.00-150.00  158
  8  \w     85.00 178.00   0.50    0.50    --  116.00  77.00-150.00  186
  9  \w     86.00 178.00   0.50    0.50    --  116.00  45.00 -90.00  184
 10  \w     86.00 178.00   0.50    0.50    --  116.00  61.00  90.00  184
 11  \w     78.00 178.00   0.50    0.50    --  116.00  30.00-120.00  200
 12  \w     86.00 178.00   0.50    0.50    --  116.00  45.00-180.00  184
 13  \w     85.00 178.00   0.50    0.50    --  116.00  77.00-180.00  186
 14  \w     59.00 150.00   0.50    0.50    --  116.00 178.00 -90.00  182
 15  \w     59.00 150.00   0.50    0.50    --  116.00 178.00  60.00  182
 16  \w     35.00 178.00   0.50    0.50    --  116.00  15.00  30.00  286
 17  \w     35.00 111.00   0.50    0.50    --  116.00-104.00  39.00  152
 18  \w     41.00  96.00   0.50    0.50    --  116.00 -77.00  60.00  110
 19  \w     35.00 109.00   0.50    0.50    --  116.00 -94.00 150.00  148
 20  \w     35.00 112.00   0.50    0.50    --  116.00-111.00  90.00  154
 21  \w     35.00 112.00   0.50    0.50    --  116.00-111.00   0.00  154
 22  \w     30.00 100.00   0.50    0.50    --   39.20-125.00 -90.00  140
 23  \w     41.00  96.00   0.50    0.50    --  116.00 -77.00-150.00  110
 24  \w     41.00  96.00   0.50    0.50    --  116.00 -77.00-180.00  110
 25  \w     35.00 112.00   0.50    0.50    --  116.00-111.00-120.00  154
 26  \w     35.00 109.00   0.50    0.50    --  116.00 -94.00-120.00  148
 27  \w     35.00 112.00   0.50    0.50    --  116.00-111.00 -30.00  154
 28  \w     35.00 109.00   0.50    0.50    --  116.00 -94.00-180.00  148
 29  \w     35.00 112.00   0.50    0.50    --  116.00-111.00 -60.00  154
 30  \w     35.00 109.00   0.50    0.50    --  116.00 -94.00  60.00  148
 31  \w     35.00 112.00   0.50    0.50    --  116.00-111.00 150.00  154
 32  \w     13.00  88.00   0.50    0.50    --   39.20-104.00  39.00  150
 33  \w     11.00 116.00   0.50    0.50    --   39.20  57.00-180.00  210
 34  \w      4.00  41.00   0.50    0.50    --   39.20  77.00-120.00   74
 35  \w      4.00  41.00   0.50    0.50    --   39.20  77.00-180.00   74
 36  \w      4.00  41.00   0.50    0.50    --   39.20  77.00 -90.00   74
 37  \w      4.00  41.00   0.50    0.50    --   39.20  77.00 -30.00   74
 38  \w      4.00  41.00   0.50    0.50    --   39.20  77.00   0.00   74
 39  \w      4.00  41.00   0.50    0.50    --   39.20  77.00  60.00   74
 40  \w      4.00  41.00   0.50    0.50    --   39.20  77.00  30.00   74
 41  \w      4.00  41.00   0.50    0.50    --   39.20  77.00  90.00   74
 42  \w      4.00  41.00   0.50    0.50    --   39.20  77.00 150.00   74
 43  \w    -46.00  16.00   0.50    0.50    --   39.20 -19.00  60.00  124
 44  \w    -46.00  16.00   0.50    0.50    --   39.20 -19.00  30.00  124
 45  \w    -46.00  16.00   0.50    0.50    --   39.20 -19.00  90.00  124
 46  \w    -67.00  37.00   0.50    0.50    --  -39.20  57.00  30.00  208
 47  \w    -45.00 -11.00   0.50    0.50    --  -94.50  30.00 -30.00   68
 48  \w    -45.00 -11.00   0.50    0.50    --  -94.50  30.00   0.00   68
 49  \w    -45.00 -11.00   0.50    0.50    --  -94.50  30.00 -90.00   68
 50  \w    -45.00 -11.00   0.50    0.50    --  -94.50  30.00-180.00   68
 51  \w   -118.00 -78.00   0.50    0.50    --  -39.20-125.00-150.00   80
 52  \w   -118.00 -78.00   0.50    0.50    --  -39.20-125.00-180.00   80
 53  \w   -176.00 -80.00   0.50    0.50    --  -94.50-104.00  39.00  192
 54  \w   -118.00 -78.00   0.50    0.50    --  -39.20-125.00  90.00   80
 55  \w   -171.00 -64.00   0.50    0.50    --  -94.50 -61.00 120.00  214
 56  \w    -45.00 -11.00   0.50    0.50    --  -94.50  30.00 150.00   68
 57  \w    -45.00 -11.00   0.50    0.50    --  -94.50  30.00 120.00   68
 58  \w    -86.00   8.00   0.50    0.50    --  -39.20 104.00 140.00  188
 59  \w      4.00  41.00   0.50    0.50    --   39.20  77.00 -60.00   74
 60  \w    -85.00 -13.00   0.50    0.50    --  -94.50 104.00 140.00  144
;
_diffrn_measurement_device 'four-circle diffractometer'
_diffrn_measurement_device_type 'XtaLAB Synergy, Dualflex, HyPix'
_diffrn_measurement_method '\w scans'
_diffrn_orient_matrix_type 'CrysAlisPro convention (1999,Acta A55,543-557)'
_diffrn_orient_matrix_UB_11 -0.0168024000
_diffrn_orient_matrix_UB_12 -0.0008488000
_diffrn_orient_matrix_UB_13 0.0416136000
_diffrn_orient_matrix_UB_21 0.0584828000
_diffrn_orient_matrix_UB_22 -0.1565022000
_diffrn_orient_matrix_UB_23 0.0006755000
_diffrn_orient_matrix_UB_31 0.2059133000
_diffrn_orient_matrix_UB_32 0.0444454000
_diffrn_orient_matrix_UB_33 0.0032064000
_diffrn_radiation_monochromator mirror
_diffrn_radiation_probe x-ray
_diffrn_radiation_type CuK\a
_diffrn_radiation_wavelength 1.54184
_diffrn_reflns_av_R_equivalents 0.0357
_diffrn_reflns_av_unetI/netI 0.0134
_diffrn_reflns_Laue_measured_fraction_full 1.000
_diffrn_reflns_Laue_measured_fraction_max 1.000
_diffrn_reflns_limit_h_max 8
_diffrn_reflns_limit_h_min -7
_diffrn_reflns_limit_k_max 11
_diffrn_reflns_limit_k_min -11
_diffrn_reflns_limit_l_max 46
_diffrn_reflns_limit_l_min -46
_diffrn_reflns_number 52023
_diffrn_reflns_point_group_measured_fraction_full 1.000
_diffrn_reflns_point_group_measured_fraction_max 1.000
_diffrn_reflns_theta_full 67.684
_diffrn_reflns_theta_max 74.474
_diffrn_reflns_theta_min 4.792
_diffrn_source 'micro-focus sealed X-ray tube'
_diffrn_source_type 'PhotonJet (Cu) X-ray Source'
_exptl_absorpt_coefficient_mu 0.986
_exptl_absorpt_correction_T_max 1.00000
_exptl_absorpt_correction_T_min 0.84005
_exptl_absorpt_correction_type multi-scan
_exptl_absorpt_process_details
;
CrysAlisPro 1.171.40.53 (Rigaku Oxford Diffraction, 2019)
Empirical absorption correction using spherical harmonics,
 implemented in SCALE3 ABSPACK scaling algorithm.
;
_exptl_crystal_colour 'clear light colourless'
_exptl_crystal_density_diffrn 1.474
_exptl_crystal_description block
_exptl_crystal_F_000 1168
_exptl_crystal_recrystallization_method 'Vapour deposition'
_exptl_crystal_size_max 0.09
_exptl_crystal_size_mid 0.05
_exptl_crystal_size_min 0.035
_refine_diff_density_max 0.848
_refine_diff_density_min -0.347
_refine_diff_density_rms 0.040
_refine_ls_abs_structure_details
;
 Flack x determined using 2120 quotients [(I+)-(I-)]/[(I+)+(I-)]
 (Parsons, Flack and Wagner, Acta Cryst. B69 (2013) 249-259).
;
_refine_ls_abs_structure_Flack 0.01(3)
_refine_ls_extinction_coef 0.00095(17)
_refine_ls_extinction_expression Fc^*^=kFc[1+0.001xFc^2^\l^3^/sin(2\q)]^-1/4^
_refine_ls_extinction_method 'SHELXL-2018/3 (Sheldrick 2018)'
_refine_ls_goodness_of_fit_ref 1.058
_refine_ls_hydrogen_treatment constr
_refine_ls_matrix_type full
_refine_ls_number_parameters 369
_refine_ls_number_reflns 5118
_refine_ls_number_restraints 39
_refine_ls_restrained_S_all 1.054
_refine_ls_R_factor_all 0.0314
_refine_ls_R_factor_gt 0.0311
_refine_ls_shift/su_max 0.001
_refine_ls_shift/su_mean 0.000
_refine_ls_structure_factor_coef Fsqd
_refine_ls_weighting_details 'w=1/[\s^2^(Fo^2^)+(0.0427P)^2^+0.8631P] where P=(Fo^2^+2Fc^2^)/3'
_refine_ls_weighting_scheme calc
_refine_ls_wR_factor_gt 0.0804
_refine_ls_wR_factor_ref 0.0806
_reflns_Friedel_coverage 0.731
_reflns_Friedel_fraction_full 1.000
_reflns_Friedel_fraction_max 1.000
_reflns_number_gt 5059
_reflns_number_total 5118
_reflns_threshold_expression 'I > 2\s(I)'
_cod_data_source_file d0sc02078h2.cif
_cod_data_source_block str0268lt100kcu
_cod_database_code 1558553
_shelx_shelxl_version_number 2018/3
_chemical_oxdiff_formula C14H10O6
_shelx_space_group_comment
;
The symmetry employed for this shelxl refinement is uniquely defined
by the following loop, which should always be used as a source of
symmetry information in preference to the above space-group names.
They are only intended as comments.
;
_diffrn_oxdiff_ac3_digest_frames
;
01fa6e92c5b04c14b45882ea8dceb65f8e000578c83
;
_reflns_odcompleteness_completeness 99.96
_reflns_odcompleteness_iscentric 1
_reflns_odcompleteness_theta 66.97
_olex2_refinement_description
;
1. Fixed Uiso
 At 1.2 times of:
  All C(H) groups, All C(H,H) groups, All C(H,H,H,H) groups
 At 1.5 times of:
  All C(H,H,H) groups, All O(H) groups
2. Uiso/Uaniso restraints and constraints
Uanis(C4A) = Uanis(C5A) = Uanis(C4B) = Uanis(C5B)
3. Rigid body (RIGU) restrains
 C6A, C5A, C4A, C3A, C2A
 with sigma for 1-2 distances of 0.01 and sigma for 1-3 distances of 0.01
 C6A, C5B, C4B, C3A, C2A
 with sigma for 1-2 distances of 0.01 and sigma for 1-3 distances of 0.01
4. Others
 Sof(H3AC)=Sof(H3AD)=Sof(H6AB)=Sof(C4B)=Sof(H4BA)=Sof(H4BB)=Sof(C5B)=Sof(H5BA)=
 Sof(H5BB)=1-FVAR(1)
 Sof(H3AA)=Sof(H3AB)=Sof(C4A)=Sof(H4AA)=Sof(H4AB)=Sof(C5A)=Sof(H5AA)=Sof(H5AB)=
 Sof(H6AA)=FVAR(1)
5.a Ternary CH refined with riding coordinates:
 C6A(H6AA), C6A(H6AB), C6(H6B)
5.b Secondary CH2 refined with riding coordinates:
 C3A(H3AA,H3AB), C3A(H3AC,H3AD), C4A(H4AA,H4AB), C5A(H5AA,H5AB), C3(H3A,H3B),
 C4(H4A,H4B), C5(H5A,H5B), C4B(H4BA,H4BB), C5B(H5BA,H5BB)
5.c Aromatic/amide H refined with riding coordinates:
 C10A(H10A), C11A(H11A), C10(H10), C11(H11)
5.d Idealised Me refined as rotating group:
 C14A(H14A,H14B,H14C), C14(H14D,H14E,H14F)
5.e Idealised tetrahedral OH refined as rotating group:
 O2A(H2A), O6A(H6A), O2(H2), O6(H6)
;
_olex2_submission_special_instructions 'No special instructions were received'
_oxdiff_exptl_absorpt_empirical_details
;
Empirical correction (ABSPACK) includes:
- Absorption correction using spherical harmonics
- Frame scaling
;
_oxdiff_exptl_absorpt_empirical_full_max 1.311
_oxdiff_exptl_absorpt_empirical_full_min 0.797

loop_
_space_group_symop_operation_xyz
'x, y, z'
'-x+1/2, -y, z+1/2'
'-x, y+1/2, -z+1/2'
'x+1/2, -y+1/2, -z'

loop_
_atom_site_label
_atom_site_type_symbol
_atom_site_fract_x
_atom_site_fract_y
_atom_site_fract_z
_atom_site_U_iso_or_equiv
_atom_site_adp_type
_atom_site_occupancy
_atom_site_site_symmetry_order
_atom_site_calc_flag
_atom_site_refinement_flags_posn
_atom_site_refinement_flags_adp
_atom_site_refinement_flags_occupancy
_atom_site_disorder_assembly
_atom_site_disorder_group
O1 O 0.6214(2) 0.35649(15) 0.28133(4) 0.0225(3) Uani 1 1 d . . . . .
O1A O 0.2518(2) 0.42898(15) 0.42716(4) 0.0262(3) Uani 1 1 d . . . . .
O2A O 0.5025(2) 0.54263(16) 0.45449(4) 0.0272(3) Uani 1 1 d . . . . .
H2A H 0.553709 0.465424 0.455957 0.041 Uiso 1 1 calc GR . . . .
O3A O 0.3582(3) 0.37861(17) 0.50730(4) 0.0346(4) Uani 1 1 d . . . . .
O4A O 0.0589(2) 0.98814(18) 0.36362(4) 0.0304(4) Uani 1 1 d . . . . .
O5A O 0.1809(2) 0.94686(16) 0.41854(4) 0.0276(3) Uani 1 1 d . . . . .
O6A O 0.0516(2) 0.78438(19) 0.31665(4) 0.0308(4) Uani 1 1 d . . . . .
H6A H 0.034118 0.864829 0.324139 0.046 Uiso 1 1 calc GR . . . .
C1A C 0.3120(3) 0.5248(2) 0.45556(5) 0.0253(4) Uani 1 1 d . . . . .
C2A C 0.2466(3) 0.4466(2) 0.48994(5) 0.0270(4) Uani 1 1 d . U . . .
C3A C 0.0429(3) 0.4553(3) 0.49900(6) 0.0305(5) Uani 1 1 d . U . . .
H3AA H 0.029268 0.480430 0.524337 0.037 Uiso 0.807(5) 1 calc R . P A 1
H3AB H -0.013430 0.363223 0.495513 0.037 Uiso 0.807(5) 1 calc R . P A 1
H3AC H -0.027441 0.403647 0.480899 0.037 Uiso 0.193(5) 1 calc R . P A 2
H3AD H 0.021758 0.410226 0.522228 0.037 Uiso 0.193(5) 1 calc R . P A 2
C4A C -0.0620(4) 0.5651(3) 0.47550(8) 0.0307(5) Uani 0.807(5) 1 d . U P A 1
H4AA H -0.090190 0.522740 0.452214 0.037 Uiso 0.807(5) 1 calc R . P A 1
H4AB H -0.179563 0.587427 0.487162 0.037 Uiso 0.807(5) 1 calc R . P A 1
C5A C 0.0391(5) 0.6948(5) 0.46947(12) 0.0307(5) Uani 0.807(5) 1 d . U P A 1
H5AA H 0.070434 0.736914 0.492635 0.037 Uiso 0.807(5) 1 calc R . P A 1
H5AB H -0.039885 0.760682 0.456448 0.037 Uiso 0.807(5) 1 calc R . P A 1
C6A C 0.2200(3) 0.6695(2) 0.44755(5) 0.0269(5) Uani 1 1 d . U . . .
H6AA H 0.309010 0.746196 0.451884 0.032 Uiso 0.807(5) 1 calc R . P A 1
H6AB H 0.319453 0.739947 0.449769 0.032 Uiso 0.193(5) 1 calc R . P A 2
C7A C 0.1831(3) 0.6536(2) 0.40716(5) 0.0218(4) Uani 1 1 d . . . . .
C8A C 0.1326(3) 0.7515(2) 0.38020(5) 0.0229(4) Uani 1 1 d . . . . .
C9A C 0.1021(3) 0.6991(3) 0.34482(5) 0.0254(4) Uani 1 1 d . . . . .
C10A C 0.1226(3) 0.5558(3) 0.33703(6) 0.0292(5) Uani 1 1 d . . . . .
H10A H 0.102563 0.523785 0.313530 0.035 Uiso 1 1 calc R . . . .
C11A C 0.1723(3) 0.4608(2) 0.36369(6) 0.0280(5) Uani 1 1 d . . . . .
H11A H 0.185160 0.365026 0.358655 0.034 Uiso 1 1 calc R . . . .
C12A C 0.2023(3) 0.5134(2) 0.39824(5) 0.0239(4) Uani 1 1 d . . . . .
C13A C 0.1191(3) 0.9054(2) 0.38636(6) 0.0240(4) Uani 1 1 d . . . . .
C14A C 0.1771(4) 1.0983(2) 0.42532(7) 0.0320(5) Uani 1 1 d . . . . .
H14A H 0.271744 1.143710 0.411094 0.048 Uiso 1 1 calc GR . . . .
H14B H 0.199881 1.115799 0.450554 0.048 Uiso 1 1 calc GR . . . .
H14C H 0.057103 1.135348 0.418796 0.048 Uiso 1 1 calc GR . . . .
O2 O 0.8003(2) 0.18090(17) 0.25387(4) 0.0263(3) Uani 1 1 d . . . . .
H2 H 0.813112 0.219352 0.234123 0.039 Uiso 1 1 calc GR . . . .
O3 O 0.5256(2) 0.21921(17) 0.20636(4) 0.0273(3) Uani 1 1 d . . . . .
O4 O 0.7009(2) 0.02647(15) 0.41762(4) 0.0238(3) Uani 1 1 d . . . . .
O5 O 0.6073(2) -0.05451(14) 0.36370(4) 0.0218(3) Uani 1 1 d . . . . .
O6 O 0.7140(2) 0.29922(14) 0.42820(3) 0.0226(3) Uani 1 1 d . . . . .
H6 H 0.716181 0.215908 0.434248 0.034 Uiso 1 1 calc GR . . . .
C1 C 0.6266(3) 0.2121(2) 0.26762(5) 0.0212(4) Uani 1 1 d . . . . .
C2 C 0.4765(3) 0.2163(2) 0.23769(5) 0.0224(4) Uani 1 1 d . . . . .
C3 C 0.2755(3) 0.2217(3) 0.24937(6) 0.0301(5) Uani 1 1 d . . . . .
H3A H 0.205149 0.152846 0.235536 0.036 Uiso 1 1 calc R . . . .
H3B H 0.225490 0.314410 0.243842 0.036 Uiso 1 1 calc R . . . .
C4 C 0.2488(3) 0.1921(2) 0.28978(5) 0.0265(4) Uani 1 1 d . . . . .
H4A H 0.277605 0.276227 0.303675 0.032 Uiso 1 1 calc R . . . .
H4B H 0.120068 0.166593 0.294451 0.032 Uiso 1 1 calc R . . . .
C5 C 0.3769(3) 0.0717(2) 0.30129(5) 0.0248(4) Uani 1 1 d . . . . .
H5A H 0.358608 -0.008008 0.285183 0.030 Uiso 1 1 calc R . . . .
H5B H 0.344049 0.041885 0.325603 0.030 Uiso 1 1 calc R . . . .
C6 C 0.5841(3) 0.1158(2) 0.30053(5) 0.0194(4) Uani 1 1 d . . . . .
H6B H 0.665231 0.032502 0.300467 0.023 Uiso 1 1 calc R . . . .
C7 C 0.6323(3) 0.2130(2) 0.33181(5) 0.0184(4) Uani 1 1 d . . . . .
C8 C 0.6569(3) 0.1897(2) 0.36929(5) 0.0182(4) Uani 1 1 d . . . . .
C9 C 0.6881(3) 0.3084(2) 0.39161(5) 0.0191(4) Uani 1 1 d . . . . .
C10 C 0.6936(3) 0.4439(2) 0.37689(5) 0.0214(4) Uani 1 1 d . . . . .
H10 H 0.711711 0.521001 0.392087 0.026 Uiso 1 1 calc R . . . .
C11 C 0.6726(3) 0.4656(2) 0.34010(5) 0.0219(4) Uani 1 1 d . . . . .
H11 H 0.677536 0.555910 0.330232 0.026 Uiso 1 1 calc R . . . .
C12 C 0.6440(3) 0.3481(2) 0.31846(5) 0.0203(4) Uani 1 1 d . . . . .
C13 C 0.6580(3) 0.0482(2) 0.38605(5) 0.0187(4) Uani 1 1 d . . . . .
C14 C 0.6115(3) -0.1956(2) 0.37872(6) 0.0228(4) Uani 1 1 d . . . . .
H14D H 0.547832 -0.259257 0.362696 0.034 Uiso 1 1 calc GR . . . .
H14E H 0.550871 -0.195749 0.401909 0.034 Uiso 1 1 calc GR . . . .
H14F H 0.738562 -0.225509 0.381536 0.034 Uiso 1 1 calc GR . . . .
C4B C -0.0218(18) 0.5910(13) 0.5005(3) 0.0307(5) Uani 0.193(5) 1 d . U P A 2
H4BA H -0.007998 0.624324 0.525191 0.037 Uiso 0.193(5) 1 calc R . P A 2
H4BB H -0.154222 0.589290 0.495161 0.037 Uiso 0.193(5) 1 calc R . P A 2
C5B C 0.079(2) 0.711(2) 0.4727(5) 0.0307(5) Uani 0.193(5) 1 d . U P A 2
H5BA H -0.019794 0.754691 0.458897 0.037 Uiso 0.193(5) 1 calc R . P A 2
H5BB H 0.132706 0.783397 0.487999 0.037 Uiso 0.193(5) 1 calc R . P A 2

loop_
_atom_site_aniso_label
_atom_site_aniso_U_11
_atom_site_aniso_U_22
_atom_site_aniso_U_33
_atom_site_aniso_U_23
_atom_site_aniso_U_13
_atom_site_aniso_U_12
O1 0.0306(7) 0.0232(7) 0.0136(6) 0.0006(5) -0.0029(5) -0.0005(6)
O1A 0.0355(8) 0.0247(7) 0.0185(7) 0.0011(6) 0.0028(6) 0.0023(6)
O2A 0.0324(8) 0.0233(7) 0.0258(7) -0.0002(6) 0.0036(6) 0.0053(6)
O3A 0.0453(10) 0.0326(8) 0.0260(8) 0.0080(7) 0.0019(7) 0.0097(8)
O4A 0.0301(8) 0.0360(8) 0.0250(7) 0.0099(6) 0.0026(6) 0.0098(7)
O5A 0.0321(8) 0.0246(7) 0.0260(7) 0.0025(6) -0.0044(6) 0.0046(6)
O6A 0.0303(8) 0.0431(9) 0.0191(7) 0.0052(6) -0.0038(6) 0.0054(7)
C1A 0.0333(11) 0.0256(10) 0.0170(9) 0.0000(8) 0.0023(8) 0.0049(9)
C2A 0.0387(12) 0.0258(9) 0.0164(9) 0.0007(8) 0.0010(8) 0.0035(9)
C3A 0.0352(12) 0.0367(12) 0.0197(9) 0.0037(9) 0.0017(9) -0.0021(10)
C4A 0.0319(12) 0.0360(11) 0.0244(9) 0.0007(8) 0.0055(9) 0.0046(10)
C5A 0.0319(12) 0.0360(11) 0.0244(9) 0.0007(8) 0.0055(9) 0.0046(10)
C6A 0.0362(12) 0.0272(10) 0.0173(9) 0.0026(8) 0.0039(8) 0.0093(9)
C7A 0.0185(9) 0.0280(10) 0.0189(9) 0.0024(8) 0.0032(7) 0.0010(8)
C8A 0.0174(9) 0.0326(11) 0.0188(9) 0.0039(8) 0.0016(7) 0.0015(8)
C9A 0.0171(9) 0.0391(12) 0.0200(9) 0.0048(8) -0.0010(7) -0.0001(9)
C10A 0.0277(11) 0.0420(12) 0.0178(9) -0.0021(9) -0.0011(8) -0.0025(10)
C11A 0.0283(11) 0.0317(11) 0.0239(10) -0.0043(9) 0.0024(8) -0.0029(9)
C12A 0.0232(10) 0.0290(10) 0.0197(9) 0.0032(8) 0.0030(8) 0.0007(8)
C13A 0.0184(9) 0.0318(11) 0.0217(9) 0.0061(8) 0.0047(8) 0.0034(8)
C14A 0.0338(11) 0.0248(10) 0.0374(12) 0.0010(9) -0.0037(10) 0.0052(9)
O2 0.0246(7) 0.0376(8) 0.0168(6) -0.0006(6) 0.0020(6) 0.0030(6)
O3 0.0336(8) 0.0333(8) 0.0151(6) -0.0004(6) -0.0022(6) -0.0051(7)
O4 0.0344(8) 0.0214(7) 0.0156(6) 0.0010(5) -0.0022(6) -0.0013(6)
O5 0.0306(7) 0.0169(6) 0.0181(6) -0.0004(5) -0.0031(6) -0.0009(6)
O6 0.0355(8) 0.0192(6) 0.0130(6) 0.0000(5) -0.0033(5) 0.0027(6)
C1 0.0239(9) 0.0246(10) 0.0149(8) -0.0020(7) -0.0017(7) 0.0006(8)
C2 0.0285(10) 0.0224(9) 0.0163(8) -0.0007(7) -0.0041(8) 0.0009(8)
C3 0.0259(11) 0.0432(12) 0.0210(10) 0.0007(9) -0.0038(8) 0.0052(10)
C4 0.0221(9) 0.0377(11) 0.0196(9) -0.0007(8) -0.0013(8) 0.0022(9)
C5 0.0281(10) 0.0273(10) 0.0188(9) -0.0010(8) -0.0023(8) -0.0039(9)
C6 0.0240(10) 0.0208(9) 0.0133(8) -0.0016(7) -0.0016(7) 0.0008(7)
C7 0.0179(9) 0.0211(9) 0.0163(8) -0.0022(7) -0.0005(7) 0.0013(7)
C8 0.0184(9) 0.0193(9) 0.0167(8) 0.0002(7) -0.0001(7) 0.0016(7)
C9 0.0208(9) 0.0225(9) 0.0139(8) -0.0002(7) -0.0008(7) 0.0016(8)
C10 0.0258(10) 0.0206(9) 0.0179(9) -0.0035(7) -0.0024(8) -0.0002(8)
C11 0.0262(10) 0.0202(9) 0.0192(9) 0.0025(7) -0.0020(8) -0.0001(8)
C12 0.0210(9) 0.0250(10) 0.0148(8) 0.0014(7) -0.0003(7) 0.0009(8)
C13 0.0189(9) 0.0209(9) 0.0163(8) -0.0016(7) 0.0004(7) 0.0011(7)
C14 0.0260(10) 0.0183(9) 0.0242(9) 0.0023(8) -0.0018(8) -0.0003(8)
C4B 0.0319(12) 0.0360(11) 0.0244(9) 0.0007(8) 0.0055(9) 0.0046(10)
C5B 0.0319(12) 0.0360(11) 0.0244(9) 0.0007(8) 0.0055(9) 0.0046(10)

loop_
_atom_type_symbol
_atom_type_description
_atom_type_scat_dispersion_real
_atom_type_scat_dispersion_imag
_atom_type_scat_source
C C 0.0181 0.0091 'International Tables Vol C Tables 4.2.6.8 and 6.1.1.4'
H H 0.0000 0.0000 'International Tables Vol C Tables 4.2.6.8 and 6.1.1.4'
O O 0.0492 0.0322 'International Tables Vol C Tables 4.2.6.8 and 6.1.1.4'

loop_
_geom_angle_atom_site_label_1
_geom_angle_atom_site_label_2
_geom_angle_atom_site_label_3
_geom_angle
_geom_angle_site_symmetry_1
_geom_angle_site_symmetry_3
_geom_angle_publ_flag
C12 O1 C1 106.71(14) . . ?
C12A O1A C1A 105.86(15) . . ?
C1A O2A H2A 109.5 . . ?
C13A O5A C14A 116.05(17) . . ?
C9A O6A H6A 109.5 . . ?
O1A C1A C2A 101.76(16) . . ?
O1A C1A C6A 106.73(17) . . ?
O2A C1A O1A 110.54(17) . . ?
O2A C1A C2A 112.61(18) . . ?
O2A C1A C6A 107.99(18) . . ?
C2A C1A C6A 116.85(17) . . ?
O3A C2A C1A 119.3(2) . . ?
O3A C2A C3A 123.7(2) . . ?
C3A C2A C1A 116.96(18) . . ?
C2A C3A H3AA 109.1 . . ?
C2A C3A H3AB 109.1 . . ?
C2A C3A H3AC 109.0 . . ?
C2A C3A H3AD 109.0 . . ?
C2A C3A C4A 112.64(19) . . ?
H3AA C3A H3AB 107.8 . . ?
H3AC C3A H3AD 107.8 . . ?
C4A C3A H3AA 109.1 . . ?
C4A C3A H3AB 109.1 . . ?
C4B C3A C2A 113.0(6) . . ?
C4B C3A H3AC 109.0 . . ?
C4B C3A H3AD 109.0 . . ?
C3A C4A H4AA 108.7 . . ?
C3A C4A H4AB 108.7 . . ?
H4AA C4A H4AB 107.6 . . ?
C5A C4A C3A 114.4(3) . . ?
C5A C4A H4AA 108.7 . . ?
C5A C4A H4AB 108.7 . . ?
C4A C5A H5AA 109.3 . . ?
C4A C5A H5AB 109.3 . . ?
C4A C5A C6A 111.7(3) . . ?
H5AA C5A H5AB 107.9 . . ?
C6A C5A H5AA 109.3 . . ?
C6A C5A H5AB 109.3 . . ?
C1A C6A H6AA 110.3 . . ?
C1A C6A H6AB 106.0 . . ?
C5A C6A C1A 113.2(2) . . ?
C5A C6A H6AA 110.3 . . ?
C7A C6A C1A 99.99(16) . . ?
C7A C6A C5A 112.4(2) . . ?
C7A C6A H6AA 110.3 . . ?
C7A C6A H6AB 106.0 . . ?
C5B C6A C1A 114.7(9) . . ?
C5B C6A H6AB 106.0 . . ?
C5B C6A C7A 122.9(8) . . ?
C8A C7A C6A 132.26(19) . . ?
C12A C7A C6A 108.23(18) . . ?
C12A C7A C8A 119.50(19) . . ?
C7A C8A C9A 117.5(2) . . ?
C7A C8A C13A 123.86(19) . . ?
C9A C8A C13A 118.57(19) . . ?
O6A C9A C8A 122.5(2) . . ?
O6A C9A C10A 116.50(19) . . ?
C10A C9A C8A 121.04(19) . . ?
C9A C10A H10A 119.5 . . ?
C11A C10A C9A 120.95(19) . . ?
C11A C10A H10A 119.5 . . ?
C10A C11A H11A 121.2 . . ?
C10A C11A C12A 117.5(2) . . ?
C12A C11A H11A 121.2 . . ?
O1A C12A C11A 122.94(19) . . ?
C7A C12A O1A 113.57(18) . . ?
C7A C12A C11A 123.5(2) . . ?
O4A C13A O5A 122.7(2) . . ?
O4A C13A C8A 123.2(2) . . ?
O5A C13A C8A 114.06(17) . . ?
O5A C14A H14A 109.5 . . ?
O5A C14A H14B 109.5 . . ?
O5A C14A H14C 109.5 . . ?
H14A C14A H14B 109.5 . . ?
H14A C14A H14C 109.5 . . ?
H14B C14A H14C 109.5 . . ?
C1 O2 H2 109.5 . . ?
C13 O5 C14 115.65(15) . . ?
C9 O6 H6 109.5 . . ?
O1 C1 C2 101.90(15) . . ?
O1 C1 C6 105.94(14) . . ?
O2 C1 O1 110.59(16) . . ?
O2 C1 C2 111.90(15) . . ?
O2 C1 C6 109.92(16) . . ?
C2 C1 C6 116.07(17) . . ?
O3 C2 C1 118.82(19) . . ?
O3 C2 C3 123.51(19) . . ?
C3 C2 C1 117.63(16) . . ?
C2 C3 H3A 109.0 . . ?
C2 C3 H3B 109.0 . . ?
C2 C3 C4 113.14(17) . . ?
H3A C3 H3B 107.8 . . ?
C4 C3 H3A 109.0 . . ?
C4 C3 H3B 109.0 . . ?
C3 C4 H4A 109.8 . . ?
C3 C4 H4B 109.8 . . ?
H4A C4 H4B 108.2 . . ?
C5 C4 C3 109.49(17) . . ?
C5 C4 H4A 109.8 . . ?
C5 C4 H4B 109.8 . . ?
C4 C5 H5A 109.2 . . ?
C4 C5 H5B 109.2 . . ?
C4 C5 C6 111.92(17) . . ?
H5A C5 H5B 107.9 . . ?
C6 C5 H5A 109.2 . . ?
C6 C5 H5B 109.2 . . ?
C1 C6 H6B 110.8 . . ?
C5 C6 C1 111.26(16) . . ?
C5 C6 H6B 110.8 . . ?
C7 C6 C1 101.25(15) . . ?
C7 C6 C5 111.69(16) . . ?
C7 C6 H6B 110.8 . . ?
C8 C7 C6 132.84(18) . . ?
C12 C7 C6 107.82(16) . . ?
C12 C7 C8 119.27(17) . . ?
C7 C8 C13 123.56(17) . . ?
C9 C8 C7 117.88(17) . . ?
C9 C8 C13 118.52(16) . . ?
O6 C9 C8 123.21(17) . . ?
O6 C9 C10 116.13(17) . . ?
C10 C9 C8 120.66(16) . . ?
C9 C10 H10 119.4 . . ?
C11 C10 C9 121.15(18) . . ?
C11 C10 H10 119.4 . . ?
C10 C11 H11 121.2 . . ?
C10 C11 C12 117.61(18) . . ?
C12 C11 H11 121.2 . . ?
O1 C12 C11 122.92(17) . . ?
C7 C12 O1 113.69(17) . . ?
C7 C12 C11 123.39(17) . . ?
O4 C13 O5 122.59(18) . . ?
O4 C13 C8 123.62(18) . . ?
O5 C13 C8 113.79(16) . . ?
O5 C14 H14D 109.5 . . ?
O5 C14 H14E 109.5 . . ?
O5 C14 H14F 109.5 . . ?
H14D C14 H14E 109.5 . . ?
H14D C14 H14F 109.5 . . ?
H14E C14 H14F 109.5 . . ?
C3A C4B H4BA 108.0 . . ?
C3A C4B H4BB 108.0 . . ?
C3A C4B C5B 117.3(10) . . ?
H4BA C4B H4BB 107.2 . . ?
C5B C4B H4BA 108.0 . . ?
C5B C4B H4BB 108.0 . . ?
C6A C5B C4B 121.1(14) . . ?
C6A C5B H5BA 107.0 . . ?
C6A C5B H5BB 107.0 . . ?
C4B C5B H5BA 107.0 . . ?
C4B C5B H5BB 107.0 . . ?
H5BA C5B H5BB 106.8 . . ?

loop_
_geom_bond_atom_site_label_1
_geom_bond_atom_site_label_2
_geom_bond_distance
_geom_bond_site_symmetry_2
_geom_bond_publ_flag
O1 C1 1.459(2) . ?
O1 C12 1.382(2) . ?
O1A C1A 1.453(3) . ?
O1A C12A 1.380(2) . ?
O2A H2A 0.8200 . ?
O2A C1A 1.377(3) . ?
O3A C2A 1.211(3) . ?
O4A C13A 1.227(3) . ?
O5A C13A 1.327(3) . ?
O5A C14A 1.456(3) . ?
O6A H6A 0.8200 . ?
O6A C9A 1.366(2) . ?
C1A C2A 1.542(3) . ?
C1A C6A 1.550(3) . ?
C2A C3A 1.501(3) . ?
C3A H3AA 0.9700 . ?
C3A H3AB 0.9700 . ?
C3A H3AC 0.9700 . ?
C3A H3AD 0.9700 . ?
C3A C4A 1.549(4) . ?
C3A C4B 1.367(12) . ?
C4A H4AA 0.9700 . ?
C4A H4AB 0.9700 . ?
C4A C5A 1.443(5) . ?
C5A H5AA 0.9700 . ?
C5A H5AB 0.9700 . ?
C5A C6A 1.548(5) . ?
C6A H6AA 0.9800 . ?
C6A H6AB 0.9800 . ?
C6A C7A 1.522(3) . ?
C6A C5B 1.426(19) . ?
C7A C8A 1.408(3) . ?
C7A C12A 1.375(3) . ?
C8A C9A 1.414(3) . ?
C8A C13A 1.478(3) . ?
C9A C10A 1.395(3) . ?
C10A H10A 0.9300 . ?
C10A C11A 1.380(3) . ?
C11A H11A 0.9300 . ?
C11A C12A 1.386(3) . ?
C14A H14A 0.9600 . ?
C14A H14B 0.9600 . ?
C14A H14C 0.9600 . ?
O2 H2 0.8200 . ?
O2 C1 1.378(2) . ?
O3 C2 1.209(2) . ?
O4 C13 1.223(2) . ?
O5 C13 1.326(2) . ?
O5 C14 1.447(2) . ?
O6 H6 0.8200 . ?
O6 C9 1.366(2) . ?
C1 C2 1.543(3) . ?
C1 C6 1.550(3) . ?
C2 C3 1.505(3) . ?
C3 H3A 0.9700 . ?
C3 H3B 0.9700 . ?
C3 C4 1.530(3) . ?
C4 H4A 0.9700 . ?
C4 H4B 0.9700 . ?
C4 C5 1.524(3) . ?
C5 H5A 0.9700 . ?
C5 H5B 0.9700 . ?
C5 C6 1.544(3) . ?
C6 H6B 0.9800 . ?
C6 C7 1.517(3) . ?
C7 C8 1.412(2) . ?
C7 C12 1.374(3) . ?
C8 C9 1.411(3) . ?
C8 C13 1.476(3) . ?
C9 C10 1.394(3) . ?
C10 H10 0.9300 . ?
C10 C11 1.382(3) . ?
C11 H11 0.9300 . ?
C11 C12 1.385(3) . ?
C14 H14D 0.9600 . ?
C14 H14E 0.9600 . ?
C14 H14F 0.9600 . ?
C4B H4BA 0.9700 . ?
C4B H4BB 0.9700 . ?
C4B C5B 1.69(2) . ?
C5B H5BA 0.9700 . ?
C5B H5BB 0.9700 . ?

loop_
_geom_torsion_atom_site_label_1
_geom_torsion_atom_site_label_2
_geom_torsion_atom_site_label_3
_geom_torsion_atom_site_label_4
_geom_torsion
_geom_torsion_site_symmetry_1
_geom_torsion_site_symmetry_2
_geom_torsion_site_symmetry_3
_geom_torsion_site_symmetry_4
_geom_torsion_publ_flag
O1 C1 C2 O3 104.8(2) . . . . ?
O1 C1 C2 C3 -73.2(2) . . . . ?
O1 C1 C6 C5 97.88(18) . . . . ?
O1 C1 C6 C7 -20.92(19) . . . . ?
O1A C1A C2A O3A 99.9(2) . . . . ?
O1A C1A C2A C3A -77.6(2) . . . . ?
O1A C1A C6A C5A 97.3(2) . . . . ?
O1A C1A C6A C7A -22.6(2) . . . . ?
O1A C1A C6A C5B 110.9(8) . . . . ?
O2A C1A C2A O3A -18.5(3) . . . . ?
O2A C1A C2A C3A 163.99(19) . . . . ?
O2A C1A C6A C5A -143.9(2) . . . . ?
O2A C1A C6A C7A 96.30(19) . . . . ?
O2A C1A C6A C5B -130.3(8) . . . . ?
O3A C2A C3A C4A 172.3(2) . . . . ?
O3A C2A C3A C4B 129.4(6) . . . . ?
O6A C9A C10A C11A -179.6(2) . . . . ?
C1A O1A C12A C7A -14.0(2) . . . . ?
C1A O1A C12A C11A 167.0(2) . . . . ?
C1A C2A C3A C4A -10.3(3) . . . . ?
C1A C2A C3A C4B -53.2(6) . . . . ?
C1A C6A C7A C8A -167.0(2) . . . . ?
C1A C6A C7A C12A 14.6(2) . . . . ?
C1A C6A C5B C4B -17.7(15) . . . . ?
C2A C1A C6A C5A -15.7(3) . . . . ?
C2A C1A C6A C7A -135.57(19) . . . . ?
C2A C1A C6A C5B -2.1(8) . . . . ?
C2A C3A C4A C5A -40.9(3) . . . . ?
C2A C3A C4B C5B 31.7(12) . . . . ?
C3A C4A C5A C6A 64.0(4) . . . . ?
C3A C4B C5B C6A 3.0(19) . . . . ?
C4A C5A C6A C1A -33.3(4) . . . . ?
C4A C5A C6A C7A 79.1(3) . . . . ?
C5A C6A C7A C8A 72.6(3) . . . . ?
C5A C6A C7A C12A -105.8(3) . . . . ?
C6A C1A C2A O3A -144.3(2) . . . . ?
C6A C1A C2A C3A 38.1(3) . . . . ?
C6A C7A C8A C9A -177.7(2) . . . . ?
C6A C7A C8A C13A 5.5(4) . . . . ?
C6A C7A C12A O1A -1.2(2) . . . . ?
C6A C7A C12A C11A 177.8(2) . . . . ?
C7A C6A C5B C4B 103.9(13) . . . . ?
C7A C8A C9A O6A 179.61(19) . . . . ?
C7A C8A C9A C10A -0.4(3) . . . . ?
C7A C8A C13A O4A -173.2(2) . . . . ?
C7A C8A C13A O5A 7.9(3) . . . . ?
C8A C7A C12A O1A -179.88(18) . . . . ?
C8A C7A C12A C11A -0.8(3) . . . . ?
C8A C9A C10A C11A 0.4(3) . . . . ?
C9A C8A C13A O4A 9.9(3) . . . . ?
C9A C8A C13A O5A -168.92(18) . . . . ?
C9A C10A C11A C12A -0.5(3) . . . . ?
C10A C11A C12A O1A 179.74(19) . . . . ?
C10A C11A C12A C7A 0.8(3) . . . . ?
C12A O1A C1A O2A -94.20(19) . . . . ?
C12A O1A C1A C2A 145.97(16) . . . . ?
C12A O1A C1A C6A 23.0(2) . . . . ?
C12A C7A C8A C9A 0.6(3) . . . . ?
C12A C7A C8A C13A -176.27(19) . . . . ?
C13A C8A C9A O6A -3.4(3) . . . . ?
C13A C8A C9A C10A 176.64(19) . . . . ?
C14A O5A C13A O4A -1.1(3) . . . . ?
C14A O5A C13A C8A 177.69(18) . . . . ?
O2 C1 C2 O3 -13.4(3) . . . . ?
O2 C1 C2 C3 168.67(19) . . . . ?
O2 C1 C6 C5 -142.61(16) . . . . ?
O2 C1 C6 C7 98.59(17) . . . . ?
O3 C2 C3 C4 170.5(2) . . . . ?
O6 C9 C10 C11 178.78(18) . . . . ?
C1 O1 C12 C7 -10.4(2) . . . . ?
C1 O1 C12 C11 170.60(18) . . . . ?
C1 C2 C3 C4 -11.7(3) . . . . ?
C1 C6 C7 C8 -167.8(2) . . . . ?
C1 C6 C7 C12 15.2(2) . . . . ?
C2 C1 C6 C5 -14.4(2) . . . . ?
C2 C1 C6 C7 -133.16(17) . . . . ?
C2 C3 C4 C5 -41.1(3) . . . . ?
C3 C4 C5 C6 69.1(2) . . . . ?
C4 C5 C6 C1 -38.6(2) . . . . ?
C4 C5 C6 C7 73.7(2) . . . . ?
C5 C6 C7 C8 73.7(3) . . . . ?
C5 C6 C7 C12 -103.31(19) . . . . ?
C6 C1 C2 O3 -140.66(19) . . . . ?
C6 C1 C2 C3 41.4(3) . . . . ?
C6 C7 C8 C9 -175.2(2) . . . . ?
C6 C7 C8 C13 7.0(3) . . . . ?
C6 C7 C12 O1 -3.8(2) . . . . ?
C6 C7 C12 C11 175.19(18) . . . . ?
C7 C8 C9 O6 -179.91(17) . . . . ?
C7 C8 C9 C10 0.2(3) . . . . ?
C7 C8 C13 O4 171.04(19) . . . . ?
C7 C8 C13 O5 -9.2(3) . . . . ?
C8 C7 C12 O1 178.68(17) . . . . ?
C8 C7 C12 C11 -2.3(3) . . . . ?
C8 C9 C10 C11 -1.4(3) . . . . ?
C9 C8 C13 O4 -6.8(3) . . . . ?
C9 C8 C13 O5 172.98(18) . . . . ?
C9 C10 C11 C12 0.7(3) . . . . ?
C10 C11 C12 O1 -179.89(19) . . . . ?
C10 C11 C12 C7 1.2(3) . . . . ?
C12 O1 C1 O2 -99.36(17) . . . . ?
C12 O1 C1 C2 141.53(16) . . . . ?
C12 O1 C1 C6 19.7(2) . . . . ?
C12 C7 C8 C9 1.5(3) . . . . ?
C12 C7 C8 C13 -176.28(18) . . . . ?
C13 C8 C9 O6 -2.0(3) . . . . ?
C13 C8 C9 C10 178.15(18) . . . . ?
C14 O5 C13 O4 -1.9(3) . . . . ?
C14 O5 C13 C8 178.34(16) . . . . ?
C5B C6A C7A C8A 64.7(10) . . . . ?
C5B C6A C7A C12A -113.7(10) . . . . ?
